data_7702262
loop_
_publ_author_name
'Hork\'y, Filip'
'\<Skoch, Karel'
'C\'isa\<rov\'a, Ivana'
'\<St\<epni\<cka, Petr'

_publ_section_title
;
 Versatile coordination and C-H activation of a multi-donor
 phosphinoferrocene carboxamide ligand in Pd(ii) complexes.
;
_journal_issue 43
_journal_name_full 'Dalton transactions (Cambridge, England : 2003)'
_journal_page_first 16412
_journal_page_last 16425
_journal_paper_doi 10.1039/c9dt03646f
_journal_volume 48
_journal_year 2019
_chemical_formula_moiety 'C50 H48 Cl2 Fe2 N2 O2 P2 Pd, C2 H3 N'
_chemical_formula_sum 'C52 H51 Cl2 Fe2 N3 O2 P2 Pd'
_chemical_formula_weight 1100.90
_space_group_crystal_system monoclinic
_space_group_IT_number 14
_space_group_name_Hall '-P 2ybc'
_space_group_name_H-M_alt 'P 1 21/c 1'
_atom_sites_solution_hydrogens mixed
_atom_sites_solution_primary direct
_atom_sites_solution_secondary difmap
_audit_creation_method SHELXL-2017/1
_audit_update_record
;
2019-09-05 deposited with the CCDC.	2019-10-15 downloaded from the CCDC.
;
_cell_angle_alpha 90
_cell_angle_beta 94.3249(8)
_cell_angle_gamma 90
_cell_formula_units_Z 4
_cell_length_a 22.3817(5)
_cell_length_b 9.5691(2)
_cell_length_c 22.7215(5)
_cell_measurement_reflns_used 7451
_cell_measurement_temperature 150(2)
_cell_measurement_theta_max 26.02
_cell_measurement_theta_min 2.46
_cell_volume 4852.47(18)
_computing_cell_refinement 'SAINT V8.34A (Bruker AXS Inc., 2013)'
_computing_data_collection 'Bruker Instrument Service v2014.11.0.1'
_computing_data_reduction 'SAINT V8.34A (Bruker AXS Inc., 2013)'
_computing_molecular_graphics 'PLATON (Spek, 2017)'
_computing_publication_material 'PLATON (Spek, 2017)'
_computing_structure_refinement 'SHELXL-2017/1 (Sheldrick, 2017)'
_computing_structure_solution 'SHELXS-97 (Sheldrick, 2008)'
_diffrn_ambient_temperature 150(2)
_diffrn_measured_fraction_theta_full 1.000
_diffrn_measured_fraction_theta_max 1.000
_diffrn_measurement_device_type 'Bruker APEX-II CCD'
_diffrn_measurement_method '\f and \w scans'
_diffrn_radiation_monochromator graphite
_diffrn_radiation_source 'fine-focus sealed tube'
_diffrn_radiation_type MoK\a
_diffrn_radiation_wavelength 0.71073
_diffrn_reflns_av_R_equivalents 0.0475
_diffrn_reflns_av_unetI/netI 0.0524
_diffrn_reflns_Laue_measured_fraction_full 1.000
_diffrn_reflns_Laue_measured_fraction_max 1.000
_diffrn_reflns_limit_h_max 27
_diffrn_reflns_limit_h_min -27
_diffrn_reflns_limit_k_max 9
_diffrn_reflns_limit_k_min -11
_diffrn_reflns_limit_l_max 28
_diffrn_reflns_limit_l_min -27
_diffrn_reflns_number 34160
_diffrn_reflns_point_group_measured_fraction_full 1.000
_diffrn_reflns_point_group_measured_fraction_max 1.000
_diffrn_reflns_theta_full 25.242
_diffrn_reflns_theta_max 25.998
_diffrn_reflns_theta_min 1.798
_exptl_absorpt_coefficient_mu 1.176
_exptl_absorpt_correction_T_max 0.92
_exptl_absorpt_correction_T_min 0.70
_exptl_absorpt_correction_type numerical
_exptl_absorpt_process_details 'SADABS V2014/5 (Bruker AXS Inc.)'
_exptl_crystal_colour orange
_exptl_crystal_density_diffrn 1.507
_exptl_crystal_density_method 'not measured'
_exptl_crystal_description plate
_exptl_crystal_F_000 2248
_exptl_crystal_size_max 0.32
_exptl_crystal_size_mid 0.14
_exptl_crystal_size_min 0.07
_refine_diff_density_max 0.482
_refine_diff_density_min -0.477
_refine_diff_density_rms 0.083
_refine_ls_extinction_method none
_refine_ls_goodness_of_fit_ref 1.006
_refine_ls_hydrogen_treatment constr
_refine_ls_matrix_type full
_refine_ls_number_parameters 578
_refine_ls_number_reflns 9533
_refine_ls_number_restraints 0
_refine_ls_restrained_S_all 1.006
_refine_ls_R_factor_all 0.0526
_refine_ls_R_factor_gt 0.0333
_refine_ls_shift/su_max 0.001
_refine_ls_shift/su_mean 0.000
_refine_ls_structure_factor_coef Fsqd
_refine_ls_weighting_details 'w=1/[\s^2^(Fo^2^)+(0.0343P)^2^] where P=(Fo^2^+2Fc^2^)/3'
_refine_ls_weighting_scheme calc
_refine_ls_wR_factor_gt 0.0692
_refine_ls_wR_factor_ref 0.0767
_reflns_Friedel_coverage 0.000
_reflns_number_gt 7296
_reflns_number_total 9533
_reflns_threshold_expression 'I > 2\s(I)'
_cod_data_source_file c9dt03646f2.cif
_cod_data_source_block fh11
_cod_original_sg_symbol_H-M 'P 21/c'
_cod_database_code 7702262
_shelx_shelxl_version_number 2017/1
_shelx_space_group_comment
;
The symmetry employed for this shelxl refinement is uniquely defined
by the following loop, which should always be used as a source of
symmetry information in preference to the above space-group names.
They are only intended as comments.
;

loop_
_space_group_symop_operation_xyz
'x, y, z'
'-x, y+1/2, -z+1/2'
'-x, -y, -z'
'x, -y-1/2, z-1/2'

loop_
_atom_site_label
_atom_site_type_symbol
_atom_site_fract_x
_atom_site_fract_y
_atom_site_fract_z
_atom_site_U_iso_or_equiv
_atom_site_adp_type
_atom_site_occupancy
_atom_site_site_symmetry_order
_atom_site_calc_flag
_atom_site_refinement_flags_posn
_atom_site_refinement_flags_adp
Pd Pd 0.17652(2) 0.05020(2) 0.45417(2) 0.01431(6) Uani 1 1 d . .
Cl1 Cl 0.26010(3) -0.09032(7) 0.46841(3) 0.02040(16) Uani 1 1 d . .
Cl2 Cl 0.08992(3) 0.17982(7) 0.44305(3) 0.02211(17) Uani 1 1 d . .
Fe1 Fe 0.52263(2) 0.20499(4) 0.63049(2) 0.01908(10) Uani 1 1 d . .
P1 P 0.20020(3) 0.15529(7) 0.54512(3) 0.01559(16) Uani 1 1 d . .
O1 O 0.36810(9) 0.0479(2) 0.67303(9) 0.0274(5) Uani 1 1 d . .
N1 N 0.36051(11) 0.2652(2) 0.63493(11) 0.0215(6) Uani 1 1 d . .
H1N H 0.384863 0.345280 0.628615 0.026 Uiso 1 1 d R U
C1 C 0.45437(13) 0.1941(3) 0.68390(13) 0.0203(7) Uani 1 1 d . .
C2 C 0.49886(14) 0.0924(3) 0.70123(13) 0.0262(7) Uani 1 1 d . .
H2 H 0.492955 -0.005867 0.702300 0.031 Uiso 1 1 calc R U
C3 C 0.55306(15) 0.1630(3) 0.71648(13) 0.0308(8) Uani 1 1 d . .
H3 H 0.590060 0.120208 0.729400 0.037 Uiso 1 1 calc R U
C4 C 0.54304(14) 0.3096(3) 0.70925(13) 0.0271(7) Uani 1 1 d . .
H4 H 0.572003 0.381235 0.716745 0.033 Uiso 1 1 calc R U
C5 C 0.48209(13) 0.3292(3) 0.68887(13) 0.0237(7) Uani 1 1 d . .
H5 H 0.463056 0.416260 0.680089 0.028 Uiso 1 1 calc R U
C6 C 0.48552(14) 0.1488(3) 0.54967(13) 0.0257(7) Uani 1 1 d . .
H6 H 0.445321 0.119053 0.541050 0.031 Uiso 1 1 calc R U
C7 C 0.53480(14) 0.0620(3) 0.56627(13) 0.0264(7) Uani 1 1 d . .
H7 H 0.533450 -0.036645 0.570591 0.032 Uiso 1 1 calc R U
C8 C 0.58648(14) 0.1460(3) 0.57541(13) 0.0276(7) Uani 1 1 d . .
H8 H 0.625807 0.114327 0.587132 0.033 Uiso 1 1 calc R U
C9 C 0.56890(14) 0.2870(3) 0.56386(13) 0.0270(7) Uani 1 1 d . .
H9 H 0.594665 0.366040 0.566334 0.032 Uiso 1 1 calc R U
C10 C 0.50668(14) 0.2894(3) 0.54810(13) 0.0267(7) Uani 1 1 d . .
H10 H 0.483176 0.369943 0.538247 0.032 Uiso 1 1 calc R U
C11 C 0.39139(13) 0.1623(3) 0.66378(13) 0.0202(7) Uani 1 1 d . .
C12 C 0.29632(13) 0.2584(3) 0.62199(14) 0.0238(7) Uani 1 1 d . .
H12A H 0.280342 0.354020 0.615269 0.029 Uiso 1 1 calc R U
H12B H 0.277534 0.218369 0.656278 0.029 Uiso 1 1 calc R U
C13 C 0.28005(12) 0.1689(3) 0.56745(13) 0.0194(7) Uani 1 1 d . .
H13A H 0.295970 0.073526 0.575042 0.023 Uiso 1 1 calc R U
H13B H 0.300568 0.207902 0.534018 0.023 Uiso 1 1 calc R U
C14 C 0.16610(13) 0.0508(3) 0.60050(12) 0.0183(6) Uani 1 1 d . .
C15 C 0.10404(14) 0.0304(3) 0.59463(14) 0.0252(7) Uani 1 1 d . .
H15 H 0.080655 0.072610 0.562810 0.030 Uiso 1 1 calc R U
C16 C 0.07655(15) -0.0515(3) 0.63527(15) 0.0307(8) Uani 1 1 d . .
H16 H 0.034347 -0.064330 0.631425 0.037 Uiso 1 1 calc R U
C17 C 0.11021(17) -0.1138(3) 0.68090(15) 0.0350(9) Uani 1 1 d . .
H17 H 0.091333 -0.169234 0.708812 0.042 Uiso 1 1 calc R U
C18 C 0.17144(17) -0.0958(3) 0.68618(15) 0.0398(9) Uani 1 1 d . .
H18 H 0.194572 -0.139975 0.717667 0.048 Uiso 1 1 calc R U
C19 C 0.19987(15) -0.0142(3) 0.64619(14) 0.0296(8) Uani 1 1 d . .
H19 H 0.242159 -0.003091 0.650146 0.035 Uiso 1 1 calc R U
C20 C 0.17545(13) 0.3346(3) 0.55380(12) 0.0172(6) Uani 1 1 d . .
C21 C 0.14282(16) 0.3790(3) 0.59896(16) 0.0356(9) Uani 1 1 d . .
H21 H 0.128325 0.313067 0.625717 0.043 Uiso 1 1 calc R U
C22 C 0.13096(17) 0.5203(3) 0.60556(18) 0.0472(11) Uani 1 1 d . .
H22 H 0.108099 0.550246 0.636801 0.057 Uiso 1 1 calc R U
C23 C 0.15169(15) 0.6173(3) 0.56776(16) 0.0363(9) Uani 1 1 d . .
H23 H 0.143575 0.713746 0.572948 0.044 Uiso 1 1 calc R U
C24 C 0.18430(16) 0.5740(3) 0.52229(15) 0.0351(9) Uani 1 1 d . .
H24 H 0.198751 0.640378 0.495707 0.042 Uiso 1 1 calc R U
C25 C 0.19599(16) 0.4335(3) 0.51539(14) 0.0329(8) Uani 1 1 d . .
H25 H 0.218474 0.403976 0.483808 0.039 Uiso 1 1 calc R U
Fe2 Fe 0.33233(2) 0.38338(4) 0.35986(2) 0.01888(10) Uani 1 1 d . .
P2 P 0.14656(3) -0.07457(7) 0.36895(3) 0.01531(16) Uani 1 1 d . .
O2 O 0.33327(10) 0.0887(2) 0.25408(9) 0.0326(6) Uani 1 1 d . .
N2 N 0.28063(11) 0.0161(2) 0.32932(11) 0.0227(6) Uani 1 1 d . .
H2N H 0.274287 0.028974 0.366679 0.027 Uiso 1 1 d R U
C51 C 0.35961(13) 0.1838(3) 0.34917(13) 0.0196(7) Uani 1 1 d . .
C52 C 0.40523(13) 0.2780(3) 0.33293(14) 0.0239(7) Uani 1 1 d . .
H52 H 0.421061 0.283882 0.295376 0.029 Uiso 1 1 calc R U
C53 C 0.42244(14) 0.3605(3) 0.38280(15) 0.0278(8) Uani 1 1 d . .
H53 H 0.451898 0.432102 0.384315 0.033 Uiso 1 1 calc R U
C54 C 0.38875(14) 0.3194(3) 0.43035(14) 0.0249(7) Uani 1 1 d . .
H54 H 0.391804 0.357981 0.468988 0.030 Uiso 1 1 calc R U
C55 C 0.34965(14) 0.2103(3) 0.40967(13) 0.0228(7) Uani 1 1 d . .
H55 H 0.321729 0.162978 0.432087 0.027 Uiso 1 1 calc R U
C56 C 0.25705(13) 0.4045(3) 0.30393(14) 0.0251(7) Uani 1 1 d . .
H56 H 0.240356 0.334926 0.277793 0.030 Uiso 1 1 calc R U
C57 C 0.30020(14) 0.5064(3) 0.29034(14) 0.0261(7) Uani 1 1 d . .
H57 H 0.317215 0.517243 0.253559 0.031 Uiso 1 1 calc R U
C58 C 0.31319(14) 0.5884(3) 0.34137(14) 0.0264(7) Uani 1 1 d . .
H58 H 0.340650 0.664216 0.344837 0.032 Uiso 1 1 calc R U
C59 C 0.27821(13) 0.5385(3) 0.38670(14) 0.0246(7) Uani 1 1 d . .
H59 H 0.278158 0.574436 0.425659 0.030 Uiso 1 1 calc R U
C60 C 0.24332(13) 0.4247(3) 0.36292(14) 0.0259(7) Uani 1 1 d . .
H60 H 0.215558 0.371412 0.383258 0.031 Uiso 1 1 calc R U
C61 C 0.32433(13) 0.0933(3) 0.30678(14) 0.0216(7) Uani 1 1 d . .
C62 C 0.24160(14) -0.0707(3) 0.29096(13) 0.0240(7) Uani 1 1 d . .
H62A H 0.266134 -0.130193 0.266539 0.029 Uiso 1 1 calc R U
H62B H 0.215970 -0.010477 0.264112 0.029 Uiso 1 1 calc R U
C63 C 0.20243(13) -0.1623(3) 0.32633(13) 0.0203(7) Uani 1 1 d . .
H63A H 0.228933 -0.218125 0.354139 0.024 Uiso 1 1 calc R U
H63B H 0.180971 -0.228604 0.298781 0.024 Uiso 1 1 calc R U
C64 C 0.10066(13) -0.2192(3) 0.39147(12) 0.0164(6) Uani 1 1 d . .
C65 C 0.11193(14) -0.3584(3) 0.37619(13) 0.0223(7) Uani 1 1 d . .
H65 H 0.143501 -0.379253 0.351895 0.027 Uiso 1 1 calc R U
C66 C 0.07732(14) -0.4652(3) 0.39632(14) 0.0256(7) Uani 1 1 d . .
H66 H 0.085281 -0.559019 0.385681 0.031 Uiso 1 1 calc R U
C67 C 0.03141(15) -0.4372(3) 0.43163(14) 0.0279(8) Uani 1 1 d . .
H67 H 0.007784 -0.511401 0.445164 0.033 Uiso 1 1 calc R U
C68 C 0.01982(15) -0.3008(3) 0.44732(14) 0.0288(8) Uani 1 1 d . .
H68 H -0.011949 -0.281422 0.471566 0.035 Uiso 1 1 calc R U
C69 C 0.05424(14) -0.1923(3) 0.42790(13) 0.0240(7) Uani 1 1 d . .
H69 H 0.046306 -0.099078 0.439358 0.029 Uiso 1 1 calc R U
C70 C 0.10242(13) 0.0191(3) 0.31135(12) 0.0177(6) Uani 1 1 d . .
C71 C 0.05703(13) -0.0472(3) 0.27651(13) 0.0238(7) Uani 1 1 d . .
H71 H 0.045880 -0.140140 0.285411 0.029 Uiso 1 1 calc R U
C72 C 0.02824(14) 0.0215(3) 0.22923(14) 0.0320(8) Uani 1 1 d . .
H72 H -0.002919 -0.024258 0.205925 0.038 Uiso 1 1 calc R U
C73 C 0.04433(15) 0.1565(3) 0.21538(15) 0.0339(9) Uani 1 1 d . .
H73 H 0.024648 0.203114 0.182458 0.041 Uiso 1 1 calc R U
C74 C 0.08907(16) 0.2228(3) 0.24968(15) 0.0336(8) Uani 1 1 d . .
H74 H 0.100163 0.315457 0.240242 0.040 Uiso 1 1 calc R U
C75 C 0.11812(15) 0.1561(3) 0.29775(14) 0.0261(7) Uani 1 1 d . .
H75 H 0.148596 0.203199 0.321411 0.031 Uiso 1 1 calc R U
N90 N 0.38779(19) 0.9578(4) 0.0790(2) 0.0831(14) Uani 1 1 d . .
C91 C 0.3933(2) 0.8416(4) 0.08080(18) 0.0527(11) Uani 1 1 d . .
C92 C 0.4010(3) 0.6915(4) 0.0815(2) 0.0803(17) Uani 1 1 d . .
H92A H 0.373674 0.649383 0.050760 0.120 Uiso 1 1 calc R U
H92B H 0.392008 0.654908 0.120174 0.120 Uiso 1 1 calc R U
H92C H 0.442424 0.668610 0.074168 0.120 Uiso 1 1 calc R U

loop_
_atom_site_aniso_label
_atom_site_aniso_U_11
_atom_site_aniso_U_22
_atom_site_aniso_U_33
_atom_site_aniso_U_23
_atom_site_aniso_U_13
_atom_site_aniso_U_12
Pd 0.01556(12) 0.01352(11) 0.01382(12) -0.00110(9) 0.00103(9) 0.00085(9)
Cl1 0.0185(4) 0.0216(4) 0.0209(4) -0.0011(3) 0.0004(3) 0.0048(3)
Cl2 0.0225(4) 0.0198(4) 0.0236(4) -0.0031(3) -0.0011(3) 0.0075(3)
Fe1 0.0187(2) 0.0216(2) 0.0169(2) -0.00270(18) 0.00129(19) 0.00220(18)
P1 0.0159(4) 0.0168(4) 0.0140(4) -0.0012(3) 0.0011(3) -0.0005(3)
O1 0.0303(13) 0.0265(11) 0.0258(13) 0.0028(9) 0.0055(10) -0.0094(10)
N1 0.0160(13) 0.0222(13) 0.0263(15) -0.0026(11) 0.0007(11) -0.0044(11)
C1 0.0219(17) 0.0253(16) 0.0139(16) -0.0041(13) 0.0033(13) 0.0003(13)
C2 0.0286(19) 0.0340(18) 0.0161(17) 0.0037(14) 0.0025(15) 0.0037(14)
C3 0.0236(18) 0.051(2) 0.0176(17) -0.0026(15) -0.0027(14) 0.0101(16)
C4 0.0201(17) 0.0391(19) 0.0225(18) -0.0124(14) 0.0029(14) -0.0011(14)
C5 0.0206(17) 0.0286(17) 0.0222(18) -0.0099(13) 0.0035(14) 0.0010(13)
C6 0.0243(18) 0.0351(18) 0.0173(17) -0.0095(14) -0.0012(14) -0.0014(14)
C7 0.0336(19) 0.0237(16) 0.0226(18) -0.0062(13) 0.0077(15) 0.0018(14)
C8 0.0229(18) 0.0369(18) 0.0237(18) -0.0043(14) 0.0056(15) 0.0062(15)
C9 0.0287(19) 0.0314(17) 0.0211(18) 0.0005(14) 0.0036(15) -0.0030(14)
C10 0.0292(19) 0.0313(17) 0.0195(17) 0.0013(14) 0.0011(15) 0.0057(14)
C11 0.0213(17) 0.0256(16) 0.0141(16) -0.0050(13) 0.0038(13) -0.0024(13)
C12 0.0184(17) 0.0281(16) 0.0248(18) -0.0068(13) 0.0011(14) -0.0009(13)
C13 0.0165(16) 0.0212(15) 0.0205(17) -0.0021(12) 0.0025(13) 0.0001(12)
C14 0.0228(16) 0.0170(14) 0.0157(16) -0.0020(12) 0.0044(13) -0.0025(12)
C15 0.0247(18) 0.0245(16) 0.0269(18) 0.0035(14) 0.0049(15) 0.0017(14)
C16 0.0285(19) 0.0297(17) 0.036(2) 0.0005(15) 0.0136(16) -0.0021(15)
C17 0.052(2) 0.0309(18) 0.0241(19) 0.0057(15) 0.0134(18) -0.0152(17)
C18 0.052(3) 0.0378(19) 0.027(2) 0.0136(16) -0.0109(18) -0.0125(18)
C19 0.031(2) 0.0317(17) 0.0247(19) 0.0068(14) -0.0042(15) -0.0090(15)
C20 0.0169(16) 0.0176(14) 0.0164(16) -0.0009(12) -0.0026(13) -0.0045(12)
C21 0.043(2) 0.0224(17) 0.045(2) -0.0025(15) 0.0258(19) -0.0036(15)
C22 0.050(3) 0.0252(18) 0.071(3) -0.0131(18) 0.038(2) -0.0019(17)
C23 0.038(2) 0.0219(17) 0.049(2) -0.0059(16) 0.0032(19) 0.0026(15)
C24 0.058(3) 0.0209(17) 0.026(2) 0.0041(14) 0.0009(18) -0.0034(16)
C25 0.054(2) 0.0248(17) 0.0208(18) 0.0004(14) 0.0071(17) -0.0007(16)
Fe2 0.0173(2) 0.0195(2) 0.0200(2) 0.00209(18) 0.00183(19) 0.00155(17)
P2 0.0162(4) 0.0145(4) 0.0150(4) -0.0016(3) 0.0004(3) 0.0010(3)
O2 0.0411(15) 0.0365(13) 0.0217(13) -0.0016(10) 0.0111(11) -0.0072(11)
N2 0.0256(15) 0.0272(13) 0.0159(14) -0.0050(11) 0.0053(12) -0.0039(11)
C51 0.0223(17) 0.0149(14) 0.0219(17) 0.0023(12) 0.0032(14) 0.0061(12)
C52 0.0200(17) 0.0207(15) 0.0319(19) 0.0052(14) 0.0072(15) 0.0063(13)
C53 0.0179(17) 0.0260(16) 0.039(2) 0.0030(15) -0.0013(15) -0.0003(13)
C54 0.0250(18) 0.0251(16) 0.0234(18) 0.0002(13) -0.0068(14) 0.0059(14)
C55 0.0252(17) 0.0197(15) 0.0234(18) 0.0046(13) 0.0006(14) 0.0016(13)
C56 0.0208(17) 0.0256(16) 0.0283(19) -0.0005(14) -0.0033(14) 0.0056(13)
C57 0.0250(18) 0.0286(16) 0.0249(18) 0.0093(14) 0.0039(15) 0.0070(14)
C58 0.0209(17) 0.0226(16) 0.035(2) 0.0044(14) 0.0001(15) 0.0026(13)
C59 0.0240(17) 0.0272(16) 0.0232(18) -0.0024(14) 0.0047(14) 0.0067(14)
C60 0.0168(17) 0.0322(17) 0.0291(19) 0.0016(14) 0.0038(14) 0.0019(13)
C61 0.0217(17) 0.0196(15) 0.0234(18) 0.0039(13) 0.0015(14) 0.0069(13)
C62 0.0228(17) 0.0279(16) 0.0220(17) -0.0057(13) 0.0071(14) -0.0003(13)
C63 0.0190(16) 0.0175(14) 0.0248(17) -0.0056(13) 0.0038(14) 0.0008(12)
C64 0.0196(16) 0.0160(14) 0.0126(15) 0.0027(12) -0.0046(12) 0.0002(12)
C65 0.0242(17) 0.0205(15) 0.0221(17) 0.0018(13) 0.0013(14) 0.0032(13)
C66 0.0343(19) 0.0140(14) 0.0279(18) 0.0019(13) -0.0023(15) -0.0018(14)
C67 0.034(2) 0.0234(16) 0.0258(18) 0.0070(14) -0.0004(15) -0.0073(14)
C68 0.0289(19) 0.0335(18) 0.0244(18) 0.0048(14) 0.0055(15) -0.0035(15)
C69 0.0273(18) 0.0202(15) 0.0247(18) -0.0019(13) 0.0022(15) 0.0023(13)
C70 0.0184(16) 0.0193(15) 0.0159(16) -0.0021(12) 0.0049(13) 0.0049(12)
C71 0.0230(17) 0.0302(17) 0.0177(16) 0.0013(13) -0.0014(14) -0.0003(14)
C72 0.0229(18) 0.050(2) 0.0229(19) 0.0018(16) -0.0031(15) 0.0037(16)
C73 0.036(2) 0.046(2) 0.0210(19) 0.0086(16) 0.0062(16) 0.0223(17)
C74 0.046(2) 0.0250(17) 0.030(2) 0.0090(15) 0.0079(18) 0.0112(16)
C75 0.033(2) 0.0206(15) 0.0239(18) 0.0021(13) -0.0002(15) 0.0003(14)
N90 0.096(3) 0.039(2) 0.118(4) -0.025(2) 0.036(3) -0.005(2)
C91 0.066(3) 0.041(2) 0.053(3) -0.013(2) 0.018(2) -0.007(2)
C92 0.138(5) 0.037(2) 0.070(3) 0.012(2) 0.036(3) 0.011(3)

loop_
_atom_type_symbol
_atom_type_description
_atom_type_scat_dispersion_real
_atom_type_scat_dispersion_imag
_atom_type_scat_source
C C 0.0033 0.0016 'International Tables Vol C Tables 4.2.6.8 and 6.1.1.4'
H H 0.0000 0.0000 'International Tables Vol C Tables 4.2.6.8 and 6.1.1.4'
N N 0.0061 0.0033 'International Tables Vol C Tables 4.2.6.8 and 6.1.1.4'
O O 0.0106 0.0060 'International Tables Vol C Tables 4.2.6.8 and 6.1.1.4'
P P 0.1023 0.0942 'International Tables Vol C Tables 4.2.6.8 and 6.1.1.4'
Cl Cl 0.1484 0.1585 'International Tables Vol C Tables 4.2.6.8 and 6.1.1.4'
Fe Fe 0.3463 0.8444 'International Tables Vol C Tables 4.2.6.8 and 6.1.1.4'
Pd Pd -0.9988 1.0072 'International Tables Vol C Tables 4.2.6.8 and 6.1.1.4'

loop_
_geom_angle_atom_site_label_1
_geom_angle_atom_site_label_2
_geom_angle_atom_site_label_3
_geom_angle
Cl2 Pd Cl1 176.38(3)
Cl2 Pd P1 89.90(3)
Cl1 Pd P1 89.96(3)
Cl2 Pd P2 89.87(3)
Cl1 Pd P2 89.85(3)
P1 Pd P2 173.25(3)
C1 Fe1 C6 104.66(12)
C1 Fe1 C7 122.93(12)
C6 Fe1 C7 40.59(12)
C1 Fe1 C2 41.10(11)
C6 Fe1 C2 117.39(13)
C7 Fe1 C2 105.50(12)
C1 Fe1 C5 41.30(11)
C6 Fe1 C5 124.74(13)
C7 Fe1 C5 161.28(13)
C2 Fe1 C5 68.94(12)
C1 Fe1 C10 118.79(12)
C6 Fe1 C10 41.01(12)
C7 Fe1 C10 68.45(12)
C2 Fe1 C10 153.18(13)
C5 Fe1 C10 107.99(12)
C1 Fe1 C8 160.89(12)
C6 Fe1 C8 68.35(13)
C7 Fe1 C8 40.44(12)
C2 Fe1 C8 124.86(12)
C5 Fe1 C8 157.06(12)
C10 Fe1 C8 68.37(12)
C1 Fe1 C9 155.10(12)
C6 Fe1 C9 68.22(13)
C7 Fe1 C9 68.03(12)
C2 Fe1 C9 163.60(13)
C5 Fe1 C9 121.96(12)
C10 Fe1 C9 40.28(12)
C8 Fe1 C9 40.64(12)
C1 Fe1 C3 68.39(12)
C6 Fe1 C3 152.86(13)
C7 Fe1 C3 119.78(13)
C2 Fe1 C3 40.20(12)
C5 Fe1 C3 68.23(12)
C10 Fe1 C3 165.39(13)
C8 Fe1 C3 109.25(13)
C9 Fe1 C3 128.67(13)
C1 Fe1 C4 68.54(12)
C6 Fe1 C4 163.35(12)
C7 Fe1 C4 155.84(13)
C2 Fe1 C4 68.16(13)
C5 Fe1 C4 40.35(11)
C10 Fe1 C4 127.71(13)
C8 Fe1 C4 122.84(13)
C9 Fe1 C4 111.20(13)
C3 Fe1 C4 40.46(12)
C20 P1 C14 107.25(12)
C20 P1 C13 101.68(13)
C14 P1 C13 107.46(14)
C20 P1 Pd 117.00(10)
C14 P1 Pd 107.33(9)
C13 P1 Pd 115.53(9)
C11 N1 C12 122.2(2)
C11 N1 H1N 112.4
C12 N1 H1N 125.0
C2 C1 C5 107.7(3)
C2 C1 C11 125.0(3)
C5 C1 C11 127.3(3)
C2 C1 Fe1 70.00(16)
C5 C1 Fe1 70.08(16)
C11 C1 Fe1 124.7(2)
C3 C2 C1 108.1(3)
C3 C2 Fe1 70.70(18)
C1 C2 Fe1 68.90(16)
C3 C2 H2 125.9
C1 C2 H2 125.9
Fe1 C2 H2 126.0
C2 C3 C4 108.5(3)
C2 C3 Fe1 69.10(18)
C4 C3 Fe1 70.20(18)
C2 C3 H3 125.7
C4 C3 H3 125.7
Fe1 C3 H3 126.5
C5 C4 C3 107.8(3)
C5 C4 Fe1 68.78(17)
C3 C4 Fe1 69.34(17)
C5 C4 H4 126.1
C3 C4 H4 126.1
Fe1 C4 H4 127.4
C4 C5 C1 107.8(3)
C4 C5 Fe1 70.87(16)
C1 C5 Fe1 68.61(15)
C4 C5 H5 126.1
C1 C5 H5 126.1
Fe1 C5 H5 126.0
C7 C6 C10 107.9(3)
C7 C6 Fe1 69.84(18)
C10 C6 Fe1 70.08(17)
C7 C6 H6 126.0
C10 C6 H6 126.0
Fe1 C6 H6 125.6
C6 C7 C8 108.7(3)
C6 C7 Fe1 69.57(16)
C8 C7 Fe1 70.36(17)
C6 C7 H7 125.7
C8 C7 H7 125.7
Fe1 C7 H7 126.0
C7 C8 C9 107.5(3)
C7 C8 Fe1 69.20(17)
C9 C8 Fe1 69.88(17)
C7 C8 H8 126.3
C9 C8 H8 126.3
Fe1 C8 H8 126.2
C10 C9 C8 108.4(3)
C10 C9 Fe1 69.55(17)
C8 C9 Fe1 69.49(17)
C10 C9 H9 125.8
C8 C9 H9 125.8
Fe1 C9 H9 126.7
C9 C10 C6 107.5(3)
C9 C10 Fe1 70.17(18)
C6 C10 Fe1 68.90(17)
C9 C10 H10 126.2
C6 C10 H10 126.2
Fe1 C10 H10 126.3
O1 C11 N1 121.5(3)
O1 C11 C1 122.2(3)
N1 C11 C1 116.3(2)
N1 C12 C13 111.3(2)
N1 C12 H12A 109.4
C13 C12 H12A 109.4
N1 C12 H12B 109.4
C13 C12 H12B 109.4
H12A C12 H12B 108.0
C12 C13 P1 115.72(19)
C12 C13 H13A 108.3
P1 C13 H13A 108.3
C12 C13 H13B 108.3
P1 C13 H13B 108.3
H13A C13 H13B 107.4
C19 C14 C15 119.4(3)
C19 C14 P1 122.1(2)
C15 C14 P1 118.4(2)
C16 C15 C14 120.1(3)
C16 C15 H15 120.0
C14 C15 H15 120.0
C17 C16 C15 120.1(3)
C17 C16 H16 119.9
C15 C16 H16 119.9
C16 C17 C18 119.9(3)
C16 C17 H17 120.1
C18 C17 H17 120.1
C17 C18 C19 121.0(3)
C17 C18 H18 119.5
C19 C18 H18 119.5
C14 C19 C18 119.5(3)
C14 C19 H19 120.3
C18 C19 H19 120.3
C21 C20 C25 118.7(3)
C21 C20 P1 123.9(2)
C25 C20 P1 117.2(2)
C20 C21 C22 120.0(3)
C20 C21 H21 120.0
C22 C21 H21 120.0
C23 C22 C21 121.0(3)
C23 C22 H22 119.5
C21 C22 H22 119.5
C22 C23 C24 119.5(3)
C22 C23 H23 120.3
C24 C23 H23 120.3
C23 C24 C25 119.7(3)
C23 C24 H24 120.2
C25 C24 H24 120.2
C24 C25 C20 121.2(3)
C24 C25 H25 119.4
C20 C25 H25 119.4
C51 Fe2 C55 41.38(11)
C51 Fe2 C60 119.43(12)
C55 Fe2 C60 106.60(12)
C51 Fe2 C59 156.06(12)
C55 Fe2 C59 121.40(12)
C60 Fe2 C59 40.86(12)
C51 Fe2 C56 105.12(12)
C55 Fe2 C56 122.84(12)
C60 Fe2 C56 40.46(12)
C59 Fe2 C56 68.46(12)
C51 Fe2 C58 160.12(12)
C55 Fe2 C58 157.97(13)
C60 Fe2 C58 68.33(12)
C59 Fe2 C58 40.78(11)
C56 Fe2 C58 68.10(12)
C51 Fe2 C52 41.10(11)
C55 Fe2 C52 69.00(12)
C60 Fe2 C52 155.19(12)
C59 Fe2 C52 162.14(12)
C56 Fe2 C52 120.05(13)
C58 Fe2 C52 124.72(12)
C51 Fe2 C57 122.61(12)
C55 Fe2 C57 159.70(12)
C60 Fe2 C57 68.21(12)
C59 Fe2 C57 68.38(12)
C56 Fe2 C57 40.61(12)
C58 Fe2 C57 40.29(12)
C52 Fe2 C57 107.00(12)
C51 Fe2 C53 68.35(12)
C55 Fe2 C53 68.21(12)
C60 Fe2 C53 162.73(13)
C59 Fe2 C53 126.56(13)
C56 Fe2 C53 156.28(13)
C58 Fe2 C53 109.92(12)
C52 Fe2 C53 40.17(12)
C57 Fe2 C53 122.37(12)
C51 Fe2 C54 68.89(12)
C55 Fe2 C54 40.69(11)
C60 Fe2 C54 125.15(13)
C59 Fe2 C54 109.13(12)
C56 Fe2 C54 160.62(12)
C58 Fe2 C54 123.53(12)
C52 Fe2 C54 68.30(13)
C57 Fe2 C54 158.04(12)
C53 Fe2 C54 40.35(12)
C70 P2 C64 106.87(13)
C70 P2 C63 101.54(13)
C64 P2 C63 102.79(12)
C70 P2 Pd 116.93(9)
C64 P2 Pd 106.82(9)
C63 P2 Pd 120.43(10)
C61 N2 C62 120.3(2)
C61 N2 H2N 117.5
C62 N2 H2N 121.8
C52 C51 C55 107.6(3)
C52 C51 C61 123.9(3)
C55 C51 C61 127.9(3)
C52 C51 Fe2 70.40(15)
C55 C51 Fe2 69.39(15)
C61 C51 Fe2 118.6(2)
C53 C52 C51 107.6(3)
C53 C52 Fe2 70.14(17)
C51 C52 Fe2 68.50(15)
C53 C52 H52 126.2
C51 C52 H52 126.2
Fe2 C52 H52 126.7
C52 C53 C54 109.2(3)
C52 C53 Fe2 69.69(18)
C54 C53 Fe2 69.83(17)
C52 C53 H53 125.4
C54 C53 H53 125.4
Fe2 C53 H53 126.7
C53 C54 C55 107.5(3)
C53 C54 Fe2 69.82(18)
C55 C54 Fe2 68.55(17)
C53 C54 H54 126.2
C55 C54 H54 126.2
Fe2 C54 H54 127.0
C54 C55 C51 108.1(3)
C54 C55 Fe2 70.76(16)
C51 C55 Fe2 69.23(16)
C54 C55 H55 125.9
C51 C55 H55 125.9
Fe2 C55 H55 125.6
C60 C56 C57 108.2(3)
C60 C56 Fe2 69.58(18)
C57 C56 Fe2 70.20(18)
C60 C56 H56 125.9
C57 C56 H56 125.9
Fe2 C56 H56 125.9
C58 C57 C56 107.7(3)
C58 C57 Fe2 69.46(17)
C56 C57 Fe2 69.19(17)
C58 C57 H57 126.2
C56 C57 H57 126.2
Fe2 C57 H57 126.8
C57 C58 C59 108.5(3)
C57 C58 Fe2 70.26(16)
C59 C58 Fe2 69.32(16)
C57 C58 H58 125.8
C59 C58 H58 125.8
Fe2 C58 H58 126.2
C60 C59 C58 107.4(3)
C60 C59 Fe2 69.55(16)
C58 C59 Fe2 69.89(16)
C60 C59 H59 126.3
C58 C59 H59 126.3
Fe2 C59 H59 125.8
C56 C60 C59 108.2(3)
C56 C60 Fe2 69.97(17)
C59 C60 Fe2 69.58(17)
C56 C60 H60 125.9
C59 C60 H60 125.9
Fe2 C60 H60 126.1
O2 C61 N2 121.5(3)
O2 C61 C51 122.5(3)
N2 C61 C51 116.0(3)
N2 C62 C63 111.1(2)
N2 C62 H62A 109.4
C63 C62 H62A 109.4
N2 C62 H62B 109.4
C63 C62 H62B 109.4
H62A C62 H62B 108.0
C62 C63 P2 117.32(19)
C62 C63 H63A 108.0
P2 C63 H63A 108.0
C62 C63 H63B 108.0
P2 C63 H63B 108.0
H63A C63 H63B 107.2
C69 C64 C65 118.4(3)
C69 C64 P2 119.1(2)
C65 C64 P2 122.4(2)
C66 C65 C64 120.3(3)
C66 C65 H65 119.9
C64 C65 H65 119.9
C67 C66 C65 120.7(3)
C67 C66 H66 119.6
C65 C66 H66 119.6
C66 C67 C68 119.8(3)
C66 C67 H67 120.1
C68 C67 H67 120.1
C67 C68 C69 120.4(3)
C67 C68 H68 119.8
C69 C68 H68 119.8
C68 C69 C64 120.4(3)
C68 C69 H69 119.8
C64 C69 H69 119.8
C71 C70 C75 119.1(3)
C71 C70 P2 121.2(2)
C75 C70 P2 119.4(2)
C72 C71 C70 120.3(3)
C72 C71 H71 119.8
C70 C71 H71 119.8
C71 C72 C73 120.5(3)
C71 C72 H72 119.7
C73 C72 H72 119.7
C74 C73 C72 119.5(3)
C74 C73 H73 120.3
C72 C73 H73 120.3
C73 C74 C75 120.9(3)
C73 C74 H74 119.6
C75 C74 H74 119.6
C74 C75 C70 119.7(3)
C74 C75 H75 120.1
C70 C75 H75 120.1
N90 C91 C92 178.4(5)
C91 C92 H92A 109.5
C91 C92 H92B 109.5
H92A C92 H92B 109.5
C91 C92 H92C 109.5
H92A C92 H92C 109.5
H92B C92 H92C 109.5

loop_
_geom_bond_atom_site_label_1
_geom_bond_atom_site_label_2
_geom_bond_distance
Pd Cl2 2.2990(7)
Pd Cl1 2.3068(7)
Pd P1 2.3234(8)
Pd P2 2.3299(8)
Fe1 C1 2.024(3)
Fe1 C6 2.030(3)
Fe1 C7 2.033(3)
Fe1 C2 2.039(3)
Fe1 C5 2.044(3)
Fe1 C10 2.045(3)
Fe1 C8 2.048(3)
Fe1 C9 2.054(3)
Fe1 C3 2.060(3)
Fe1 C4 2.071(3)
P1 C20 1.819(3)
P1 C14 1.819(3)
P1 C13 1.825(3)
O1 C11 1.237(3)
N1 C11 1.344(4)
N1 C12 1.446(4)
N1 H1N 0.9575
C1 C2 1.426(4)
C1 C5 1.435(4)
C1 C11 1.480(4)
C2 C3 1.409(4)
C2 H2 0.9500
C3 C4 1.429(4)
C3 H3 0.9500
C4 C5 1.419(4)
C4 H4 0.9500
C5 H5 0.9500
C6 C7 1.409(4)
C6 C10 1.428(4)
C6 H6 0.9500
C7 C8 1.411(4)
C7 H7 0.9500
C8 C9 1.424(4)
C8 H8 0.9500
C9 C10 1.412(4)
C9 H9 0.9500
C10 H10 0.9500
C12 C13 1.528(4)
C12 H12A 0.9900
C12 H12B 0.9900
C13 H13A 0.9900
C13 H13B 0.9900
C14 C19 1.385(4)
C14 C15 1.399(4)
C15 C16 1.390(4)
C15 H15 0.9500
C16 C17 1.371(5)
C16 H16 0.9500
C17 C18 1.377(5)
C17 H17 0.9500
C18 C19 1.388(4)
C18 H18 0.9500
C19 H19 0.9500
C20 C21 1.371(4)
C20 C25 1.389(4)
C21 C22 1.389(4)
C21 H21 0.9500
C22 C23 1.368(5)
C22 H22 0.9500
C23 C24 1.373(4)
C23 H23 0.9500
C24 C25 1.381(4)
C24 H24 0.9500
C25 H25 0.9500
Fe2 C51 2.025(3)
Fe2 C55 2.027(3)
Fe2 C60 2.037(3)
Fe2 C59 2.038(3)
Fe2 C56 2.042(3)
Fe2 C58 2.045(3)
Fe2 C52 2.051(3)
Fe2 C57 2.056(3)
Fe2 C53 2.056(3)
Fe2 C54 2.056(3)
P2 C70 1.816(3)
P2 C64 1.820(3)
P2 C63 1.841(3)
O2 C61 1.229(3)
N2 C61 1.357(4)
N2 C62 1.448(4)
N2 H2N 0.8797
C51 C52 1.431(4)
C51 C55 1.432(4)
C51 C61 1.479(4)
C52 C53 1.410(4)
C52 H52 0.9500
C53 C54 1.419(4)
C53 H53 0.9500
C54 C55 1.420(4)
C54 H54 0.9500
C55 H55 0.9500
C56 C60 1.411(4)
C56 C57 1.422(4)
C56 H56 0.9500
C57 C58 1.412(4)
C57 H57 0.9500
C58 C59 1.423(4)
C58 H58 0.9500
C59 C60 1.423(4)
C59 H59 0.9500
C60 H60 0.9500
C62 C63 1.513(4)
C62 H62A 0.9900
C62 H62B 0.9900
C63 H63A 0.9900
C63 H63B 0.9900
C64 C69 1.400(4)
C64 C65 1.404(4)
C65 C66 1.381(4)
C65 H65 0.9500
C66 C67 1.377(4)
C66 H66 0.9500
C67 C68 1.383(4)
C67 H67 0.9500
C68 C69 1.385(4)
C68 H68 0.9500
C69 H69 0.9500
C70 C71 1.393(4)
C70 C75 1.397(4)
C71 C72 1.377(4)
C71 H71 0.9500
C72 C73 1.384(4)
C72 H72 0.9500
C73 C74 1.376(5)
C73 H73 0.9500
C74 C75 1.384(4)
C74 H74 0.9500
C75 H75 0.9500
N90 C91 1.119(5)
C91 C92 1.447(5)
C92 H92A 0.9800
C92 H92B 0.9800
C92 H92C 0.9800
